data_7243083
loop_
_publ_author_name
'Shangin, Pavel G.'
'Krylova, Irina V.'
'Lalov, Andrey V.'
'Kozmenkova, Anna Y.'
'Saverina, Evgeniya A.'
'Buikin, Petr A.'
'Korlyukov, Alexander A.'
'Starikova, Alyona A.'
'Nikolaevskaya, Elena N.'
'Egorov, Mikhail P.'
'Syroeshkin, Mikhail A.'

_publ_section_title
;
 Supramolecular D&#x22EF;A-layered structures based on germanium complexes
 with 2,3-dihydroxynaphthalene and N,N&#x2032;-bidentate ligands
;
_journal_issue 35
_journal_name_full 'RSC Advances'
_journal_page_first 21527
_journal_page_last 21536
_journal_paper_doi 10.1039/D1RA02691G
_journal_volume 11
_journal_year 2021
_chemical_formula_moiety 'C32 H20 Ge N2 O4'
_chemical_formula_sum 'C32 H20 Ge N2 O4'
_chemical_formula_weight 569.09
_space_group_crystal_system monoclinic
_space_group_IT_number 4
_space_group_name_Hall 'P 2yb'
_space_group_name_H-M_alt 'P 1 21 1'
_atom_sites_solution_hydrogens geom
_atom_sites_solution_primary dual
_audit_creation_date 2021-02-18
_audit_creation_method
;
Olex2 1.3
(compiled 2020.11.12 svn.r5f609507 for OlexSys, GUI svn.r6257)
;
_audit_update_record
;
2021-03-31 deposited with the CCDC.	2021-06-14 downloaded from the CCDC.
;
_cell_angle_alpha 90
_cell_angle_beta 98.927(6)
_cell_angle_gamma 90
_cell_formula_units_Z 2
_cell_length_a 6.0837(5)
_cell_length_b 15.6412(17)
_cell_length_c 13.3288(13)
_cell_measurement_reflns_used 5193
_cell_measurement_temperature 296.15
_cell_measurement_theta_max 26.05
_cell_measurement_theta_min 3.03
_cell_volume 1253.0(2)
_computing_cell_refinement 'SAINT V8.40A (Bruker, 2019)'
_computing_data_reduction 'SAINT V8.40A (Bruker, 2019)'
_computing_molecular_graphics 'Olex2 1.3 (Dolomanov et al., 2009)'
_computing_publication_material 'Olex2 1.3 (Dolomanov et al., 2009)'
_computing_structure_refinement 'SHELXL 2014/6 (Sheldrick, 2015)'
_computing_structure_solution 'SHELXT 2014/5 (Sheldrick, 2014)'
_diffrn_ambient_temperature 296.15
_diffrn_measured_fraction_theta_full 0.958
_diffrn_measured_fraction_theta_max 0.949
_diffrn_measurement_device_type 'Bruker D8 Quest'
_diffrn_measurement_method '\f and \w scans'
_diffrn_radiation_type MoK\a
_diffrn_radiation_wavelength 0.71073
_diffrn_reflns_av_R_equivalents 0.0667
_diffrn_reflns_av_unetI/netI 0.0922
_diffrn_reflns_Laue_measured_fraction_full 0.958
_diffrn_reflns_Laue_measured_fraction_max 0.949
_diffrn_reflns_limit_h_max 7
_diffrn_reflns_limit_h_min -7
_diffrn_reflns_limit_k_max 14
_diffrn_reflns_limit_k_min -19
_diffrn_reflns_limit_l_max 12
_diffrn_reflns_limit_l_min -16
_diffrn_reflns_number 7650
_diffrn_reflns_point_group_measured_fraction_full 0.959
_diffrn_reflns_point_group_measured_fraction_max 0.950
_diffrn_reflns_theta_full 25.242
_diffrn_reflns_theta_max 26.060
_diffrn_reflns_theta_min 2.022
_diffrn_source_current 1.4
_diffrn_source_power 0.07
_diffrn_source_voltage 50.0
_diffrn_standards_number 0
_exptl_absorpt_coefficient_mu 1.266
_exptl_absorpt_correction_T_max 0.7453
_exptl_absorpt_correction_T_min 0.4575
_exptl_absorpt_correction_type multi-scan
_exptl_absorpt_process_details
;
SADABS-2016/2 (Bruker,2016/2) was used for absorption correction.
wR2(int) was 0.1731 before and 0.0894 after correction.
The Ratio of minimum to maximum transmission is 0.6138.
The \l/2 correction factor is Not present.
;
_exptl_crystal_colour yellow
_exptl_crystal_colour_primary yellow
_exptl_crystal_density_diffrn 1.508
_exptl_crystal_description plate
_exptl_crystal_F_000 580
_exptl_crystal_size_max 0.23
_exptl_crystal_size_mid 0.15
_exptl_crystal_size_min 0.01
_refine_diff_density_max 1.616
_refine_diff_density_min -0.931
_refine_diff_density_rms 0.124
_refine_ls_abs_structure_details
;
 Refined as an inversion twin.
;
_refine_ls_abs_structure_Flack 0.09(4)
_refine_ls_extinction_method none
_refine_ls_goodness_of_fit_ref 1.078
_refine_ls_hydrogen_treatment constr
_refine_ls_matrix_type full
_refine_ls_number_parameters 353
_refine_ls_number_reflns 3873
_refine_ls_number_restraints 7
_refine_ls_restrained_S_all 1.077
_refine_ls_R_factor_all 0.0898
_refine_ls_R_factor_gt 0.0786
_refine_ls_shift/su_max 0.001
_refine_ls_shift/su_mean 0.000
_refine_ls_structure_factor_coef Fsqd
_refine_ls_weighting_details 'w=1/[\s^2^(Fo^2^)+(0.0300P)^2^+9.6500P] where P=(Fo^2^+2Fc^2^)/3'
_refine_ls_weighting_scheme calc
_refine_ls_wR_factor_gt 0.1812
_refine_ls_wR_factor_ref 0.1870
_reflns_Friedel_coverage 0.927
_reflns_Friedel_fraction_full 0.960
_reflns_Friedel_fraction_max 0.951
_reflns_number_gt 3382
_reflns_number_total 3873
_reflns_threshold_expression 'I > 2\s(I)'
_cod_data_source_file d1ra02691g2.cif
_cod_data_source_block 259alt
_cod_database_code 7243083
_shelxl_version_number 2014/6
_shelx_space_group_comment
;
The symmetry employed for this shelxl refinement is uniquely defined
by the following loop, which should always be used as a source of
symmetry information in preference to the above space-group names.
They are only intended as comments.
;
_shelx_estimated_absorpt_t_max 0.987
_shelx_estimated_absorpt_t_min 0.759
_olex2_refinement_description
;
1. Twinned data refinement
 Scales: 0.91(4)
 0.09(4)
2. Fixed Uiso
 At 1.2 times of:
  All C(H) groups
3. Uiso/Uaniso restraints and constraints
Uanis(C12) \\sim Ueq: with sigma of 0.01 and sigma for terminal atoms of 0.02
4.a Aromatic/amide H refined with riding coordinates:
 C1(H1), C2(H2), C3(H3), C5(H5), C6(H6), C8(H8), C9(H9), C10(H10), C14(H14),
 C16(H16), C17(H17), C18(H18), C19(H19), C21(H21), C24(H24), C26(H26), C27(H27),
  C28(H28), C29(H29), C31(H31)
;
_olex2_submission_special_instructions 'No special instructions were received'

loop_
_space_group_symop_operation_xyz
'x, y, z'
'-x, y+1/2, -z'

loop_
_atom_site_label
_atom_site_type_symbol
_atom_site_fract_x
_atom_site_fract_y
_atom_site_fract_z
_atom_site_U_iso_or_equiv
_atom_site_adp_type
_atom_site_occupancy
_atom_site_site_symmetry_order
_atom_site_calc_flag
_atom_site_refinement_flags_posn
_atom_site_refinement_flags_adp
_atom_site_refinement_flags_occupancy
_atom_site_disorder_assembly
_atom_site_disorder_group
Ge1 Ge 0.62480(18) 0.49857(12) 0.50030(9) 0.0300(3) Uani 1 1 d . . . . .
O1 O 0.7491(14) 0.4544(6) 0.3922(7) 0.032(2) Uani 1 1 d . . . . .
O2 O 0.3961(14) 0.5419(7) 0.4068(6) 0.037(3) Uani 1 1 d . . . . .
O3 O 0.8492(13) 0.4599(6) 0.5997(7) 0.031(2) Uani 1 1 d . . . . .
O4 O 0.4531(14) 0.4071(7) 0.5332(8) 0.040(3) Uani 1 1 d . . . . .
N1 N 0.5040(17) 0.5755(8) 0.6099(8) 0.027(3) Uani 1 1 d . . . . .
N2 N 0.8156(14) 0.6079(8) 0.4996(8) 0.028(3) Uani 1 1 d . . . . .
C1 C 0.335(2) 0.5571(12) 0.6575(11) 0.044(4) Uani 1 1 d . . . . .
H1 H 0.2512 0.5079 0.6404 0.053 Uiso 1 1 calc R U . . .
C2 C 0.280(2) 0.6112(13) 0.7333(11) 0.050(5) Uani 1 1 d . . . . .
H2 H 0.1629 0.5970 0.7673 0.061 Uiso 1 1 calc R U . . .
C3 C 0.397(3) 0.6843(15) 0.7582(13) 0.059(5) Uani 1 1 d . . . . .
H3 H 0.3608 0.7190 0.8099 0.071 Uiso 1 1 calc R U . . .
C4 C 0.572(3) 0.7076(12) 0.7057(10) 0.038(4) Uani 1 1 d . . . . .
C5 C 0.698(3) 0.7855(11) 0.7177(10) 0.044(4) Uani 1 1 d . . . . .
H5 H 0.6742 0.8243 0.7678 0.053 Uiso 1 1 calc R U . . .
C6 C 0.850(2) 0.8033(12) 0.6571(11) 0.044(4) Uani 1 1 d . . . . .
H6 H 0.9262 0.8551 0.6653 0.053 Uiso 1 1 calc R U . . .
C7 C 0.899(2) 0.7455(10) 0.5813(11) 0.035(3) Uani 1 1 d . . . . .
C8 C 1.061(2) 0.7586(11) 0.5179(12) 0.043(4) Uani 1 1 d . . . . .
H8 H 1.1447 0.8086 0.5233 0.052 Uiso 1 1 calc R U . . .
C9 C 1.095(2) 0.6978(11) 0.4487(11) 0.036(4) Uani 1 1 d . . . . .
H9 H 1.1998 0.7064 0.4055 0.043 Uiso 1 1 calc R U . . .
C10 C 0.971(2) 0.6219(10) 0.4436(10) 0.036(3) Uani 1 1 d . . . . .
H10 H 0.9994 0.5796 0.3983 0.043 Uiso 1 1 calc R U . . .
C11 C 0.7803(19) 0.6684(9) 0.5683(10) 0.027(3) Uani 1 1 d . . . . .
C12 C 0.610(2) 0.6506(10) 0.6260(9) 0.024(3) Uani 1 1 d . U . . .
C13 C 0.547(2) 0.3714(11) 0.6211(12) 0.030(4) Uani 1 1 d . . . . .
C14 C 0.450(2) 0.3122(11) 0.6747(9) 0.039(4) Uani 1 1 d . . . . .
H14 H 0.3081 0.2928 0.6487 0.047 Uiso 1 1 calc R U . . .
C15 C 0.552(2) 0.2805(11) 0.7642(11) 0.038(4) Uani 1 1 d . . . . .
C16 C 0.454(3) 0.2230(12) 0.8270(14) 0.055(5) Uani 1 1 d . . . . .
H16 H 0.3104 0.2033 0.8041 0.066 Uiso 1 1 calc R U . . .
C17 C 0.557(4) 0.1957(13) 0.9177(15) 0.065(6) Uani 1 1 d . . . . .
H17 H 0.4844 0.1598 0.9572 0.078 Uiso 1 1 calc R U . . .
C18 C 0.774(4) 0.2215(13) 0.9519(15) 0.070(6) Uani 1 1 d . . . . .
H18 H 0.8466 0.2016 1.0141 0.084 Uiso 1 1 calc R U . . .
C19 C 0.883(3) 0.2758(12) 0.8961(10) 0.049(4) Uani 1 1 d . . . . .
H19 H 1.0292 0.2916 0.9207 0.059 Uiso 1 1 calc R U . . .
C20 C 0.783(2) 0.3072(11) 0.8053(10) 0.039(4) Uani 1 1 d . . . . .
C21 C 0.881(2) 0.3667(10) 0.7444(10) 0.035(3) Uani 1 1 d . . . . .
H21 H 1.0271 0.3835 0.7654 0.042 Uiso 1 1 calc R U . . .
C22 C 0.7725(18) 0.3989(10) 0.6599(9) 0.028(3) Uani 1 1 d . . . . .
C23 C 0.6147(19) 0.4699(9) 0.3044(9) 0.029(3) Uani 1 1 d . . . . .
C24 C 0.655(2) 0.4455(9) 0.2106(10) 0.033(3) Uani 1 1 d . . . . .
H24 H 0.7892 0.4193 0.2047 0.039 Uiso 1 1 calc R U . . .
C25 C 0.494(2) 0.4589(10) 0.1206(10) 0.037(3) Uani 1 1 d . . . . .
C26 C 0.527(3) 0.4347(11) 0.0242(10) 0.045(4) Uani 1 1 d . . . . .
H26 H 0.6603 0.4086 0.0157 0.054 Uiso 1 1 calc R U . . .
C27 C 0.368(3) 0.4479(14) -0.0590(12) 0.065(6) Uani 1 1 d . . . . .
H27 H 0.3945 0.4318 -0.1232 0.078 Uiso 1 1 calc R U . . .
C28 C 0.163(3) 0.4867(18) -0.0461(11) 0.058(5) Uani 1 1 d . . . . .
H28 H 0.0535 0.4960 -0.1020 0.069 Uiso 1 1 calc R U . . .
C29 C 0.128(2) 0.5099(16) 0.0472(10) 0.047(5) Uani 1 1 d . . . . .
H29 H -0.0096 0.5331 0.0548 0.057 Uiso 1 1 calc R U . . .
C30 C 0.2885(18) 0.5006(15) 0.1331(8) 0.036(3) Uani 1 1 d . . . . .
C31 C 0.256(2) 0.5293(9) 0.2287(10) 0.033(3) Uani 1 1 d . . . . .
H31 H 0.1244 0.5576 0.2359 0.039 Uiso 1 1 calc R U . . .
C32 C 0.4112(18) 0.5166(8) 0.3106(9) 0.025(3) Uani 1 1 d . . . . .

loop_
_atom_site_aniso_label
_atom_site_aniso_U_11
_atom_site_aniso_U_22
_atom_site_aniso_U_33
_atom_site_aniso_U_23
_atom_site_aniso_U_13
_atom_site_aniso_U_12
Ge1 0.0193(5) 0.0369(8) 0.0342(6) -0.0020(9) 0.0053(4) 0.0002(8)
O1 0.025(4) 0.041(6) 0.030(5) -0.009(4) 0.003(4) 0.002(4)
O2 0.024(4) 0.061(8) 0.028(5) 0.001(5) 0.010(4) 0.005(4)
O3 0.018(4) 0.044(7) 0.033(5) 0.000(4) 0.004(3) -0.007(4)
O4 0.016(4) 0.037(7) 0.067(7) 0.010(6) 0.008(4) -0.010(4)
N1 0.024(5) 0.036(8) 0.020(6) 0.000(5) 0.003(4) 0.002(5)
N2 0.013(4) 0.033(8) 0.039(6) -0.001(5) 0.009(4) 0.002(4)
C1 0.022(6) 0.065(12) 0.046(8) 0.006(8) 0.010(6) 0.001(7)
C2 0.037(8) 0.077(15) 0.044(9) 0.007(9) 0.026(7) 0.010(9)
C3 0.052(10) 0.077(16) 0.053(10) 0.005(10) 0.025(8) 0.025(10)
C4 0.044(9) 0.052(12) 0.018(7) -0.001(7) 0.003(6) 0.011(7)
C5 0.066(10) 0.045(12) 0.020(7) -0.012(7) 0.000(6) 0.017(8)
C6 0.047(8) 0.049(12) 0.034(8) 0.004(7) -0.002(7) 0.008(8)
C7 0.032(7) 0.027(9) 0.043(8) 0.000(7) -0.005(6) 0.001(6)
C8 0.028(8) 0.039(11) 0.062(11) 0.016(8) 0.008(7) -0.007(7)
C9 0.024(6) 0.042(11) 0.045(8) 0.010(8) 0.012(6) 0.001(6)
C10 0.025(6) 0.044(10) 0.042(8) 0.003(7) 0.014(6) 0.012(6)
C11 0.020(6) 0.028(9) 0.033(7) -0.001(6) -0.001(5) 0.007(5)
C12 0.027(6) 0.033(8) 0.010(5) 0.003(5) -0.005(4) 0.000(5)
C13 0.021(7) 0.029(10) 0.045(9) -0.008(7) 0.016(6) -0.003(6)
C14 0.031(7) 0.071(13) 0.014(6) -0.018(7) -0.001(5) -0.011(7)
C15 0.038(7) 0.049(11) 0.031(8) -0.013(7) 0.016(6) -0.004(7)
C16 0.058(10) 0.048(13) 0.066(12) 0.002(9) 0.034(9) 0.000(9)
C17 0.079(14) 0.049(13) 0.077(13) 0.010(10) 0.044(11) 0.002(10)
C18 0.104(16) 0.055(15) 0.057(12) 0.022(10) 0.026(11) 0.034(12)
C19 0.059(9) 0.072(14) 0.014(7) -0.001(7) -0.001(6) 0.010(9)
C20 0.039(7) 0.053(11) 0.027(7) -0.012(7) 0.010(6) 0.004(7)
C21 0.027(6) 0.048(11) 0.032(7) -0.011(7) 0.009(5) 0.002(6)
C22 0.014(5) 0.047(10) 0.022(6) 0.003(6) 0.003(4) 0.005(5)
C23 0.028(6) 0.040(10) 0.019(6) -0.009(5) 0.004(5) -0.005(5)
C24 0.025(6) 0.032(9) 0.041(8) -0.007(6) 0.005(5) -0.007(6)
C25 0.037(7) 0.045(10) 0.028(7) -0.005(6) 0.006(5) -0.012(6)
C26 0.059(9) 0.049(12) 0.027(8) -0.008(7) 0.009(7) -0.009(8)
C27 0.088(13) 0.082(16) 0.024(8) -0.019(8) 0.010(8) -0.027(11)
C28 0.056(8) 0.073(16) 0.041(8) -0.016(12) -0.001(6) 0.001(11)
C29 0.041(7) 0.065(16) 0.035(7) 0.008(10) 0.000(5) -0.002(9)
C30 0.039(6) 0.040(8) 0.028(6) -0.003(9) 0.005(5) -0.012(10)
C31 0.022(6) 0.040(10) 0.036(7) 0.005(6) 0.005(5) 0.002(5)
C32 0.024(5) 0.026(11) 0.028(6) -0.002(5) 0.010(4) -0.005(5)

loop_
_atom_type_symbol
_atom_type_description
_atom_type_scat_dispersion_real
_atom_type_scat_dispersion_imag
_atom_type_scat_source
C C 0.0033 0.0016 'International Tables Vol C Tables 4.2.6.8 and 6.1.1.4'
H H 0.0000 0.0000 'International Tables Vol C Tables 4.2.6.8 and 6.1.1.4'
Ge Ge 0.1547 1.8001 'International Tables Vol C Tables 4.2.6.8 and 6.1.1.4'
N N 0.0061 0.0033 'International Tables Vol C Tables 4.2.6.8 and 6.1.1.4'
O O 0.0106 0.0060 'International Tables Vol C Tables 4.2.6.8 and 6.1.1.4'

loop_
_geom_angle_atom_site_label_1
_geom_angle_atom_site_label_2
_geom_angle_atom_site_label_3
_geom_angle
_geom_angle_site_symmetry_1
_geom_angle_site_symmetry_3
_geom_angle_publ_flag
O1 Ge1 O4 102.0(5) . . ?
O1 Ge1 N1 167.0(5) . . ?
O1 Ge1 N2 90.5(4) . . ?
O2 Ge1 O1 88.1(4) . . ?
O2 Ge1 O3 176.5(5) . . ?
O2 Ge1 O4 92.8(4) . . ?
O2 Ge1 N1 87.2(4) . . ?
O2 Ge1 N2 93.3(4) . . ?
O3 Ge1 O1 95.2(4) . . ?
O3 Ge1 O4 87.6(4) . . ?
O3 Ge1 N1 89.3(4) . . ?
O3 Ge1 N2 85.5(4) . . ?
O4 Ge1 N1 90.4(5) . . ?
O4 Ge1 N2 166.3(5) . . ?
N2 Ge1 N1 77.7(4) . . ?
C23 O1 Ge1 110.0(7) . . ?
C32 O2 Ge1 112.1(8) . . ?
C22 O3 Ge1 111.4(7) . . ?
C13 O4 Ge1 110.2(8) . . ?
C1 N1 Ge1 126.1(11) . . ?
C1 N1 C12 120.2(13) . . ?
C12 N1 Ge1 113.6(9) . . ?
C10 N2 Ge1 126.5(10) . . ?
C10 N2 C11 118.2(12) . . ?
C11 N2 Ge1 115.2(8) . . ?
N1 C1 H1 119.8 . . ?
N1 C1 C2 120.3(16) . . ?
C2 C1 H1 119.8 . . ?
C1 C2 H2 119.5 . . ?
C3 C2 C1 120.9(14) . . ?
C3 C2 H2 119.5 . . ?
C2 C3 H3 119.9 . . ?
C2 C3 C4 120.1(16) . . ?
C4 C3 H3 119.9 . . ?
C3 C4 C5 126.5(15) . . ?
C3 C4 C12 115.2(16) . . ?
C12 C4 C5 118.0(13) . . ?
C4 C5 H5 119.6 . . ?
C6 C5 C4 120.8(14) . . ?
C6 C5 H5 119.6 . . ?
C5 C6 H6 118.9 . . ?
C5 C6 C7 122.2(17) . . ?
C7 C6 H6 118.9 . . ?
C8 C7 C6 125.2(15) . . ?
C11 C7 C6 118.4(14) . . ?
C11 C7 C8 116.5(13) . . ?
C7 C8 H8 120.0 . . ?
C9 C8 C7 119.9(14) . . ?
C9 C8 H8 120.0 . . ?
C8 C9 H9 120.5 . . ?
C8 C9 C10 118.9(12) . . ?
C10 C9 H9 120.5 . . ?
N2 C10 C9 123.0(13) . . ?
N2 C10 H10 118.5 . . ?
C9 C10 H10 118.5 . . ?
N2 C11 C7 123.4(12) . . ?
N2 C11 C12 115.9(12) . . ?
C7 C11 C12 120.7(12) . . ?
N1 C12 C4 122.5(13) . . ?
N1 C12 C11 117.4(12) . . ?
C11 C12 C4 119.7(14) . . ?
O4 C13 C14 125.4(13) . . ?
O4 C13 C22 116.0(12) . . ?
C14 C13 C22 118.6(14) . . ?
C13 C14 H14 118.8 . . ?
C15 C14 C13 122.4(14) . . ?
C15 C14 H14 118.8 . . ?
C14 C15 C16 125.1(14) . . ?
C14 C15 C20 120.0(14) . . ?
C16 C15 C20 114.9(14) . . ?
C15 C16 H16 118.4 . . ?
C17 C16 C15 123.2(17) . . ?
C17 C16 H16 118.4 . . ?
C16 C17 H17 120.2 . . ?
C16 C17 C18 119.6(17) . . ?
C18 C17 H17 120.2 . . ?
C17 C18 H18 119.4 . . ?
C19 C18 C17 121.3(17) . . ?
C19 C18 H18 119.4 . . ?
C18 C19 H19 119.3 . . ?
C20 C19 C18 121.3(17) . . ?
C20 C19 H19 119.3 . . ?
C19 C20 C15 119.6(15) . . ?
C19 C20 C21 125.1(14) . . ?
C21 C20 C15 115.3(13) . . ?
C20 C21 H21 118.6 . . ?
C22 C21 C20 122.9(13) . . ?
C22 C21 H21 118.6 . . ?
O3 C22 C13 112.7(11) . . ?
C21 C22 O3 126.6(12) . . ?
C21 C22 C13 120.7(13) . . ?
O1 C23 C24 125.2(12) . . ?
O1 C23 C32 116.9(10) . . ?
C24 C23 C32 117.9(11) . . ?
C23 C24 H24 119.0 . . ?
C23 C24 C25 122.0(12) . . ?
C25 C24 H24 119.0 . . ?
C24 C25 C30 117.2(11) . . ?
C26 C25 C24 123.9(14) . . ?
C26 C25 C30 118.9(13) . . ?
C25 C26 H26 119.1 . . ?
C27 C26 C25 121.8(16) . . ?
C27 C26 H26 119.1 . . ?
C26 C27 H27 120.4 . . ?
C26 C27 C28 119.3(14) . . ?
C28 C27 H27 120.4 . . ?
C27 C28 H28 120.2 . . ?
C29 C28 C27 119.7(14) . . ?
C29 C28 H28 120.2 . . ?
C28 C29 H29 118.7 . . ?
C28 C29 C30 122.7(15) . . ?
C30 C29 H29 118.7 . . ?
C29 C30 C25 117.6(13) . . ?
C29 C30 C31 122.4(14) . . ?
C31 C30 C25 120.1(11) . . ?
C30 C31 H31 119.6 . . ?
C32 C31 C30 120.8(12) . . ?
C32 C31 H31 119.6 . . ?
O2 C32 C23 112.6(10) . . ?
C31 C32 O2 125.5(11) . . ?
C31 C32 C23 121.8(11) . . ?

loop_
_geom_bond_atom_site_label_1
_geom_bond_atom_site_label_2
_geom_bond_distance
_geom_bond_site_symmetry_2
_geom_bond_publ_flag
Ge1 O1 1.862(9) . ?
Ge1 O2 1.847(9) . ?
Ge1 O3 1.850(9) . ?
Ge1 O4 1.863(10) . ?
Ge1 N1 2.110(11) . ?
Ge1 N2 2.068(11) . ?
O1 C23 1.341(14) . ?
O2 C32 1.358(14) . ?
O3 C22 1.374(16) . ?
O4 C13 1.344(18) . ?
N1 C1 1.323(16) . ?
N1 C12 1.341(18) . ?
N2 C10 1.309(16) . ?
N2 C11 1.357(17) . ?
C1 H1 0.9300 . ?
C1 C2 1.40(2) . ?
C2 H2 0.9300 . ?
C2 C3 1.36(3) . ?
C3 H3 0.9300 . ?
C3 C4 1.41(2) . ?
C4 C5 1.44(2) . ?
C4 C12 1.43(2) . ?
C5 H5 0.9300 . ?
C5 C6 1.35(2) . ?
C6 H6 0.9300 . ?
C6 C7 1.42(2) . ?
C7 C8 1.41(2) . ?
C7 C11 1.40(2) . ?
C8 H8 0.9300 . ?
C8 C9 1.36(2) . ?
C9 H9 0.9300 . ?
C9 C10 1.41(2) . ?
C10 H10 0.9300 . ?
C11 C12 1.412(18) . ?
C13 C14 1.36(2) . ?
C13 C22 1.452(17) . ?
C14 H14 0.9300 . ?
C14 C15 1.35(2) . ?
C15 C16 1.42(2) . ?
C15 C20 1.488(19) . ?
C16 H16 0.9300 . ?
C16 C17 1.34(3) . ?
C17 H17 0.9300 . ?
C17 C18 1.39(3) . ?
C18 H18 0.9300 . ?
C18 C19 1.37(3) . ?
C19 H19 0.9300 . ?
C19 C20 1.36(2) . ?
C20 C21 1.42(2) . ?
C21 H21 0.9300 . ?
C21 C22 1.313(18) . ?
C23 C24 1.365(17) . ?
C23 C32 1.451(17) . ?
C24 H24 0.9300 . ?
C24 C25 1.439(19) . ?
C25 C26 1.383(19) . ?
C25 C30 1.44(2) . ?
C26 H26 0.9300 . ?
C26 C27 1.37(2) . ?
C27 H27 0.9300 . ?
C27 C28 1.42(3) . ?
C28 H28 0.9300 . ?
C28 C29 1.344(19) . ?
C29 H29 0.9300 . ?
C29 C30 1.394(17) . ?
C30 C31 1.394(18) . ?
C31 H31 0.9300 . ?
C31 C32 1.344(16) . ?

loop_
_geom_torsion_atom_site_label_1
_geom_torsion_atom_site_label_2
_geom_torsion_atom_site_label_3
_geom_torsion_atom_site_label_4
_geom_torsion
_geom_torsion_site_symmetry_1
_geom_torsion_site_symmetry_2
_geom_torsion_site_symmetry_3
_geom_torsion_site_symmetry_4
_geom_torsion_publ_flag
Ge1 O1 C23 C24 -179.3(12) . . . . ?
Ge1 O1 C23 C32 0.7(14) . . . . ?
Ge1 O2 C32 C23 -6.2(13) . . . . ?
Ge1 O2 C32 C31 171.6(11) . . . . ?
Ge1 O3 C22 C13 8.7(14) . . . . ?
Ge1 O3 C22 C21 -170.6(12) . . . . ?
Ge1 O4 C13 C14 169.4(13) . . . . ?
Ge1 O4 C13 C22 -11.2(16) . . . . ?
Ge1 N1 C1 C2 175.9(11) . . . . ?
Ge1 N1 C12 C4 -172.2(10) . . . . ?
Ge1 N1 C12 C11 0.9(14) . . . . ?
Ge1 N2 C10 C9 -179.1(10) . . . . ?
Ge1 N2 C11 C7 177.9(10) . . . . ?
Ge1 N2 C11 C12 -3.7(14) . . . . ?
O1 Ge1 O2 C32 5.6(9) . . . . ?
O1 Ge1 O3 C22 -114.0(9) . . . . ?
O1 Ge1 O4 C13 107.7(10) . . . . ?
O1 C23 C24 C25 175.3(12) . . . . ?
O1 C23 C32 O2 3.7(16) . . . . ?
O1 C23 C32 C31 -174.2(12) . . . . ?
O2 Ge1 O1 C23 -3.4(9) . . . . ?
O2 Ge1 O4 C13 -163.6(9) . . . . ?
O3 Ge1 O1 C23 177.8(8) . . . . ?
O3 Ge1 O4 C13 13.0(10) . . . . ?
O4 Ge1 O1 C23 89.1(9) . . . . ?
O4 Ge1 O2 C32 -96.3(9) . . . . ?
O4 Ge1 O3 C22 -12.2(9) . . . . ?
O4 C13 C14 C15 -178.1(14) . . . . ?
O4 C13 C22 O3 1.7(18) . . . . ?
O4 C13 C22 C21 -178.9(13) . . . . ?
N1 Ge1 O1 C23 -72(2) . . . . ?
N1 Ge1 O2 C32 173.4(9) . . . . ?
N1 Ge1 O3 C22 78.2(9) . . . . ?
N1 Ge1 O4 C13 -76.3(9) . . . . ?
N1 C1 C2 C3 1(2) . . . . ?
N2 Ge1 O1 C23 -96.7(9) . . . . ?
N2 Ge1 O2 C32 95.9(9) . . . . ?
N2 Ge1 O3 C22 156.0(9) . . . . ?
N2 Ge1 O4 C13 -47(2) . . . . ?
N2 C11 C12 N1 1.9(17) . . . . ?
N2 C11 C12 C4 175.2(12) . . . . ?
C1 N1 C12 C4 11(2) . . . . ?
C1 N1 C12 C11 -176.3(12) . . . . ?
C1 C2 C3 C4 1(3) . . . . ?
C2 C3 C4 C5 174.8(16) . . . . ?
C2 C3 C4 C12 1(2) . . . . ?
C3 C4 C5 C6 -174.7(15) . . . . ?
C3 C4 C12 N1 -8(2) . . . . ?
C3 C4 C12 C11 179.6(13) . . . . ?
C4 C5 C6 C7 -2(2) . . . . ?
C5 C4 C12 N1 178.6(13) . . . . ?
C5 C4 C12 C11 5.7(19) . . . . ?
C5 C6 C7 C8 -177.7(14) . . . . ?
C5 C6 C7 C11 1(2) . . . . ?
C6 C7 C8 C9 179.0(15) . . . . ?
C6 C7 C11 N2 -178.8(12) . . . . ?
C6 C7 C11 C12 3.0(19) . . . . ?
C7 C8 C9 C10 -1(2) . . . . ?
C7 C11 C12 N1 -179.7(12) . . . . ?
C7 C11 C12 C4 -6.4(18) . . . . ?
C8 C7 C11 N2 0.3(19) . . . . ?
C8 C7 C11 C12 -178.0(12) . . . . ?
C8 C9 C10 N2 3(2) . . . . ?
C10 N2 C11 C7 1.0(19) . . . . ?
C10 N2 C11 C12 179.3(11) . . . . ?
C11 N2 C10 C9 -2.5(19) . . . . ?
C11 C7 C8 C9 0.0(19) . . . . ?
C12 N1 C1 C2 -7(2) . . . . ?
C12 C4 C5 C6 -2(2) . . . . ?
C13 C14 C15 C16 175.6(16) . . . . ?
C13 C14 C15 C20 -3(2) . . . . ?
C14 C13 C22 O3 -178.8(13) . . . . ?
C14 C13 C22 C21 1(2) . . . . ?
C14 C15 C16 C17 -177.1(17) . . . . ?
C14 C15 C20 C19 179.2(15) . . . . ?
C14 C15 C20 C21 0(2) . . . . ?
C15 C16 C17 C18 -2(3) . . . . ?
C15 C20 C21 C22 3(2) . . . . ?
C16 C15 C20 C19 0(2) . . . . ?
C16 C15 C20 C21 -178.2(13) . . . . ?
C16 C17 C18 C19 1(3) . . . . ?
C17 C18 C19 C20 1(3) . . . . ?
C18 C19 C20 C15 -1(3) . . . . ?
C18 C19 C20 C21 177.1(16) . . . . ?
C19 C20 C21 C22 -176.0(15) . . . . ?
C20 C15 C16 C17 1(2) . . . . ?
C20 C21 C22 O3 176.2(13) . . . . ?
C20 C21 C22 C13 -3(2) . . . . ?
C22 C13 C14 C15 3(2) . . . . ?
C23 C24 C25 C26 -179.5(15) . . . . ?
C23 C24 C25 C30 1(2) . . . . ?
C24 C23 C32 O2 -176.3(12) . . . . ?
C24 C23 C32 C31 5.8(19) . . . . ?
C24 C25 C26 C27 179.2(16) . . . . ?
C24 C25 C30 C29 -176.7(17) . . . . ?
C24 C25 C30 C31 3(2) . . . . ?
C25 C26 C27 C28 -1(3) . . . . ?
C25 C30 C31 C32 -2(3) . . . . ?
C26 C25 C30 C29 3(3) . . . . ?
C26 C25 C30 C31 -177.0(16) . . . . ?
C26 C27 C28 C29 0(3) . . . . ?
C27 C28 C29 C30 3(3) . . . . ?
C28 C29 C30 C25 -4(3) . . . . ?
C28 C29 C30 C31 176.2(19) . . . . ?
C29 C30 C31 C32 177.6(18) . . . . ?
C30 C25 C26 C27 -1(2) . . . . ?
C30 C31 C32 O2 179.9(15) . . . . ?
C30 C31 C32 C23 -2(2) . . . . ?
C32 C23 C24 C25 -5(2) . . . . ?

loop_
_twin_individual_id
_twin_individual_mass_fraction_refined
1 0.91(4)
2 0.09(4)
